data_4347147
loop_
_publ_author_name
'Wang, Suna'
'Cao, Tingting'
'Yan, Hui'
'Li, Yunwu'
'Lu, Jing'
'Ma, Ranran'
'Li, Dacheng'
'Dou, Jianmin'
'Bai, Junfeng'

_publ_section_title
;
 Functionalization of Microporous Lanthanide-Based Metal-Organic
 Frameworks by Dicarboxylate Ligands with Methyl-Substituted
 Thieno[2,3-b]thiophene Groups: Sensing Activities and Magnetic
 Properties.
;
_journal_issue 11
_journal_name_full 'Inorganic chemistry'
_journal_page_first 5139
_journal_page_last 5151
_journal_paper_doi 10.1021/acs.inorgchem.5b02801
_journal_volume 55
_journal_year 2016
_chemical_formula_sum 'C16.5 H17.5 Gd N0.5 O9 S3'
_chemical_formula_weight 620.26
_space_group_IT_number 15
_space_group_name_Hall '-C 2yc'
_space_group_name_H-M_alt 'C 1 2/c 1'
_symmetry_cell_setting monoclinic
_symmetry_space_group_name_H-M 'C 1 2/c 1'
_atom_sites_solution_hydrogens geom
_atom_sites_solution_primary direct
_atom_sites_solution_secondary difmap
_audit_creation_method SHELXL-97
_cell_angle_alpha 90.00
_cell_angle_beta 122.923(2)
_cell_angle_gamma 90.00
_cell_formula_units_Z 8
_cell_length_a 26.578(3)
_cell_length_b 12.4498(9)
_cell_length_c 19.9618(18)
_cell_measurement_reflns_used 3433
_cell_measurement_temperature 293(2)
_cell_measurement_theta_max 25.01
_cell_measurement_theta_min 2.97
_cell_volume 5544.4(9)
_computing_structure_refinement 'SHELXL-97 (Sheldrick, 1997)'
_computing_structure_solution 'SHELXS-97 (Sheldrick, 1990)'
_diffrn_ambient_temperature 293(2)
_diffrn_measured_fraction_theta_full 0.996
_diffrn_measured_fraction_theta_max 0.996
_diffrn_measurement_device_type 'CCD area detector'
_diffrn_measurement_method 'phi and omega scans'
_diffrn_radiation_monochromator graphite
_diffrn_radiation_source 'fine-focus sealed tube'
_diffrn_radiation_type MoK\a
_diffrn_radiation_wavelength 0.71073
_diffrn_reflns_av_R_equivalents 0.0786
_diffrn_reflns_av_sigmaI/netI 0.0752
_diffrn_reflns_limit_h_max 31
_diffrn_reflns_limit_h_min -27
_diffrn_reflns_limit_k_max 14
_diffrn_reflns_limit_k_min -14
_diffrn_reflns_limit_l_max 16
_diffrn_reflns_limit_l_min -23
_diffrn_reflns_number 13686
_diffrn_reflns_theta_full 25.02
_diffrn_reflns_theta_max 25.02
_diffrn_reflns_theta_min 2.49
_exptl_absorpt_coefficient_mu 2.646
_exptl_absorpt_correction_T_max 0.7419
_exptl_absorpt_correction_T_min 0.4848
_exptl_absorpt_correction_type multi-scan
_exptl_absorpt_process_details sadabs
_exptl_crystal_colour colorless
_exptl_crystal_density_diffrn 1.377
_exptl_crystal_density_method 'not measured'
_exptl_crystal_description block
_exptl_crystal_F_000 2232
_exptl_crystal_size_max 0.32
_exptl_crystal_size_mid 0.18
_exptl_crystal_size_min 0.12
_refine_diff_density_max 6.661
_refine_diff_density_min -1.927
_refine_diff_density_rms 0.376
_refine_ls_extinction_method none
_refine_ls_goodness_of_fit_ref 1.101
_refine_ls_hydrogen_treatment constr
_refine_ls_matrix_type full
_refine_ls_number_parameters 299
_refine_ls_number_reflns 4879
_refine_ls_number_restraints 0
_refine_ls_restrained_S_all 1.101
_refine_ls_R_factor_all 0.1034
_refine_ls_R_factor_gt 0.0862
_refine_ls_shift/su_max 0.001
_refine_ls_shift/su_mean 0.000
_refine_ls_structure_factor_coef Fsqd
_refine_ls_weighting_details 'calc w=1/[\s^2^(Fo^2^)+(0.1636P)^2^+0.0000P] where P=(Fo^2^+2Fc^2^)/3'
_refine_ls_weighting_scheme calc
_refine_ls_wR_factor_gt 0.2413
_refine_ls_wR_factor_ref 0.2527
_reflns_number_gt 3519
_reflns_number_total 4879
_reflns_threshold_expression >2sigma(I)
_cod_data_source_file ic5b02801_si_002.cif
_cod_data_source_block 1424432
_cod_original_cell_volume 5544.4(8)
_cod_original_sg_symbol_H-M 'C 2/c'
_cod_original_formula_sum 'C16.5 H17.5 N0.5 Gd N0 O9 S3'
_cod_database_code 4347147

loop_
_symmetry_equiv_pos_as_xyz
'x, y, z'
'-x, y, -z+1/2'
'x+1/2, y+1/2, z'
'-x+1/2, y+1/2, -z+1/2'
'-x, -y, -z'
'x, -y, z-1/2'
'-x+1/2, -y+1/2, -z'
'x+1/2, -y+1/2, z-1/2'

loop_
_atom_site_label
_atom_site_type_symbol
_atom_site_fract_x
_atom_site_fract_y
_atom_site_fract_z
_atom_site_U_iso_or_equiv
_atom_site_adp_type
_atom_site_occupancy
_atom_site_symmetry_multiplicity
_atom_site_calc_flag
_atom_site_refinement_flags
_atom_site_disorder_group
Gd1 Gd 0.49844(2) 0.52068(6) 0.62477(4) 0.0323(3) Uani 0.958(2) 1 d P 1
Gd1' Gd 0.4982(6) 0.4766(16) 0.6524(11) 0.0323(3) Uani 0.042(2) 1 d P 2
O1 O 0.5605(4) 0.4154(9) 0.6029(5) 0.069(3) Uani 1 1 d . .
O2 O 0.5496(4) 0.3696(8) 0.4880(5) 0.068(3) Uani 1 1 d . .
O3 O 0.9010(4) 0.0549(9) 0.7510(5) 0.065(3) Uani 1 1 d . .
O4 O 0.9206(4) 0.1411(9) 0.8610(5) 0.071(3) Uani 1 1 d . .
O5 O 0.4893(4) 0.6735(7) 0.6880(5) 0.059(2) Uani 1 1 d . .
O6 O 0.5100(5) 1.3740(7) 0.7018(6) 0.070(3) Uani 1 1 d . .
O7 O 0.4001(4) 0.5074(8) 0.6104(5) 0.065(3) Uani 1 1 d . .
H7B H 0.3818 0.5555 0.6206 0.077 Uiso 1 1 d R .
H7C H 0.4173 0.4784 0.6572 0.077 Uiso 1 1 d R .
O8 O 0.4294(4) 0.3969(8) 0.5136(5) 0.067(3) Uani 1 1 d . .
H8B H 0.4386 0.3446 0.4939 0.081 Uiso 1 1 d R .
H8C H 0.4160 0.4333 0.4702 0.081 Uiso 1 1 d R .
S1 S 0.6783(4) 0.3441(9) 0.7126(5) 0.089(4) Uani 0.67(3) 1 d P 1
S2 S 0.8085(4) 0.2423(9) 0.8066(5) 0.089(4) Uani 0.67(3) 1 d P 1
S3 S 0.5034(4) 0.8988(6) 0.6753(5) 0.0504(19) Uani 0.50 1 d P .
S4 S 0.5072(5) 1.1503(7) 0.6802(6) 0.054(2) Uani 0.50 1 d P .
S1' S 0.6561(12) 0.246(3) 0.5472(12) 0.086(10) Uani 0.33(3) 1 d P 2
S2' S 0.7836(13) 0.143(3) 0.6403(17) 0.095(10) Uani 0.33(3) 1 d P 2
C1 C 0.5782(6) 0.3721(12) 0.5628(8) 0.060(4) Uani 1 1 d . .
C2 C 0.8851(6) 0.1177(14) 0.7870(9) 0.069(4) Uani 1 1 d . .
C3 C 0.6373(6) 0.3195(13) 0.6086(8) 0.067(4) Uani 1 1 d . .
C4 C 0.667(4) 0.257(8) 0.581(3) 0.086(10) Uani 0.67(3) 1 d P 1
C5 C 0.7262(7) 0.2216(16) 0.6399(11) 0.094(6) Uani 1 1 d . .
C6 C 0.7366(7) 0.2656(15) 0.7142(11) 0.091(6) Uani 1 1 d . .
C7 C 0.8260(6) 0.1680(15) 0.7467(9) 0.077(5) Uani 1 1 d . .
C8 C 0.781(3) 0.166(7) 0.664(4) 0.095(10) Uani 0.67(3) 1 d P 1
C9 C 0.6454(19) 0.225(4) 0.505(2) 0.080(10) Uani 0.67(3) 1 d P 1
H9A H 0.6336 0.1514 0.4983 0.120 Uiso 0.67(3) 1 calc PR 1
H9B H 0.6762 0.2341 0.4939 0.120 Uiso 0.67(3) 1 calc PR 1
H9C H 0.6114 0.2688 0.4686 0.120 Uiso 0.67(3) 1 calc PR 1
C10 C 0.7785(18) 0.116(4) 0.600(2) 0.110(15) Uani 0.67(3) 1 d P 1
H10A H 0.8063 0.1506 0.5904 0.165 Uiso 0.67(3) 1 calc PR 1
H10B H 0.7387 0.1221 0.5534 0.165 Uiso 0.67(3) 1 calc PR 1
H10C H 0.7889 0.0416 0.6120 0.165 Uiso 0.67(3) 1 calc PR 1
C4' C 0.682(4) 0.323(8) 0.692(5) 0.089(4) Uani 0.33(3) 1 d P 2
C8' C 0.796(4) 0.231(9) 0.775(5) 0.089(4) Uani 0.33(3) 1 d P 2
C9' C 0.685(2) 0.374(5) 0.762(4) 0.076(16) Uani 0.33(3) 1 d P 2
H9'1 H 0.7104 0.3322 0.8088 0.114 Uiso 0.33(3) 1 calc PR 2
H9'2 H 0.6451 0.3760 0.7517 0.114 Uiso 0.33(3) 1 calc PR 2
H9'3 H 0.7001 0.4454 0.7688 0.114 Uiso 0.33(3) 1 calc PR 2
C10' C 0.816(2) 0.268(5) 0.857(4) 0.09(2) Uani 0.33(3) 1 d P 2
H10D H 0.8337 0.2091 0.8939 0.142 Uiso 0.33(3) 1 calc PR 2
H10E H 0.7818 0.2940 0.8568 0.142 Uiso 0.33(3) 1 calc PR 2
H10F H 0.8448 0.3246 0.8733 0.142 Uiso 0.33(3) 1 calc PR 2
C11 C 0.5000 0.7178(13) 0.7500 0.043(4) Uani 1 2 d S .
C12 C 0.5000 1.3272(14) 0.7500 0.052(5) Uani 1 2 d S .
C13 C 0.5000 0.8393(13) 0.7500 0.043(4) Uani 1 2 d S .
C14 C 0.494(2) 0.914(3) 0.797(2) 0.0504(19) Uani 0.50 1 d P .
C15 C 0.49(2) 1.022(14) 0.79(2) 0.05(5) Uani 0.50 1 d P .
C16 C 0.50(2) 1.026(14) 0.72(2) 0.05(5) Uani 0.50 1 d P .
C17 C 0.5000 1.2069(14) 0.7500 0.052(5) Uani 1 2 d S .
C18 C 0.496(2) 1.134(3) 0.800(3) 0.054(2) Uani 0.50 1 d P .
C19 C 0.4886(12) 0.882(2) 0.8723(16) 0.053(7) Uani 0.50 1 d P .
H19A H 0.4893 0.8043 0.8761 0.079 Uiso 0.50 1 d PR .
H19B H 0.4507 0.9092 0.8616 0.079 Uiso 0.50 1 d PR .
H19C H 0.5212 0.9123 0.9226 0.079 Uiso 0.50 1 d PR .
C20 C 0.4887(12) 1.157(2) 0.8725(15) 0.049(6) Uani 0.50 1 d P .
H20A H 0.5222 1.1253 0.9212 0.073 Uiso 0.50 1 d PR .
H20B H 0.4516 1.1245 0.8613 0.073 Uiso 0.50 1 d PR .
H20C H 0.4877 1.2339 0.8798 0.073 Uiso 0.50 1 d PR .

loop_
_atom_site_aniso_label
_atom_site_aniso_U_11
_atom_site_aniso_U_22
_atom_site_aniso_U_33
_atom_site_aniso_U_23
_atom_site_aniso_U_13
_atom_site_aniso_U_12
Gd1 0.0206(4) 0.0331(5) 0.0392(5) -0.0034(4) 0.0136(3) -0.0005(2)
Gd1' 0.0206(4) 0.0331(5) 0.0392(5) -0.0034(4) 0.0136(3) -0.0005(2)
O1 0.049(5) 0.093(8) 0.060(6) -0.013(5) 0.026(5) 0.021(5)
O2 0.053(6) 0.079(8) 0.051(6) 0.002(5) 0.014(5) 0.015(5)
O3 0.044(5) 0.097(8) 0.049(5) 0.000(5) 0.023(4) 0.024(5)
O4 0.047(5) 0.100(9) 0.061(6) -0.003(6) 0.027(5) 0.023(5)
O5 0.071(6) 0.041(6) 0.059(6) -0.005(4) 0.031(5) 0.002(4)
O6 0.096(7) 0.024(5) 0.085(7) 0.003(5) 0.046(6) -0.005(5)
O7 0.048(5) 0.088(8) 0.054(6) -0.014(5) 0.025(5) 0.000(5)
O8 0.061(6) 0.074(7) 0.057(6) -0.024(5) 0.026(5) -0.012(5)
S1 0.059(4) 0.112(8) 0.070(8) -0.008(5) 0.018(4) 0.038(4)
S2 0.057(5) 0.115(7) 0.072(9) -0.007(7) 0.020(6) 0.036(5)
S3 0.086(4) 0.030(3) 0.051(6) -0.001(3) 0.047(5) -0.002(3)
S4 0.092(5) 0.033(4) 0.057(6) 0.004(3) 0.053(4) 0.001(4)
S1' 0.059(18) 0.103(16) 0.07(3) -0.01(3) 0.02(2) 0.025(13)
S2' 0.064(7) 0.11(3) 0.07(3) -0.004(18) 0.016(16) 0.032(12)
C1 0.045(7) 0.079(11) 0.053(9) -0.008(7) 0.025(7) 0.010(7)
C2 0.047(7) 0.103(13) 0.058(9) -0.001(8) 0.028(7) 0.021(8)
C3 0.047(7) 0.089(12) 0.058(9) -0.003(8) 0.025(7) 0.023(7)
C4 0.059(18) 0.103(16) 0.07(3) -0.01(3) 0.02(2) 0.025(13)
C5 0.059(9) 0.107(16) 0.080(12) 0.005(11) 0.014(9) 0.024(9)
C6 0.053(9) 0.108(15) 0.084(12) 0.002(11) 0.020(9) 0.029(9)
C7 0.050(8) 0.110(15) 0.064(10) 0.000(9) 0.026(8) 0.022(8)
C8 0.064(7) 0.11(3) 0.07(3) -0.004(18) 0.016(16) 0.032(12)
C9 0.06(2) 0.09(3) 0.07(3) 0.00(2) 0.03(2) 0.017(17)
C10 0.065(19) 0.13(3) 0.08(3) -0.01(3) 0.01(2) 0.04(2)
C4' 0.059(4) 0.112(8) 0.070(8) -0.008(5) 0.018(4) 0.038(4)
C8' 0.057(5) 0.115(7) 0.072(9) -0.007(7) 0.020(6) 0.036(5)
C9' 0.07(3) 0.09(4) 0.07(4) -0.02(3) 0.04(3) 0.03(3)
C10' 0.06(3) 0.11(5) 0.07(4) -0.02(4) 0.01(3) 0.04(3)
C11 0.054(10) 0.030(10) 0.051(11) 0.000 0.031(9) 0.000
C12 0.079(13) 0.030(10) 0.056(12) 0.000 0.041(11) 0.000
C13 0.061(10) 0.027(9) 0.058(11) 0.000 0.045(9) 0.000
C14 0.086(4) 0.030(3) 0.051(6) -0.001(3) 0.047(5) -0.002(3)
C15 0.08(7) 0.027(11) 0.06(3) 0.00(2) 0.05(4) 0.00(2)
C16 0.08(7) 0.027(11) 0.06(3) 0.00(2) 0.05(4) 0.00(2)
C17 0.079(12) 0.028(10) 0.065(12) 0.000 0.049(11) 0.000
C18 0.092(5) 0.033(4) 0.057(6) 0.004(3) 0.053(4) 0.001(4)
C19 0.082(19) 0.036(15) 0.056(17) -0.004(12) 0.048(16) -0.002(13)
C20 0.085(18) 0.034(14) 0.054(17) -0.005(11) 0.055(15) 0.002(12)

loop_
_atom_type_symbol
_atom_type_description
_atom_type_scat_dispersion_real
_atom_type_scat_dispersion_imag
_atom_type_scat_source
C C 0.0033 0.0016 'International Tables Vol C Tables 4.2.6.8 and 6.1.1.4'
H H 0.0000 0.0000 'International Tables Vol C Tables 4.2.6.8 and 6.1.1.4'
O O 0.0106 0.0060 'International Tables Vol C Tables 4.2.6.8 and 6.1.1.4'
N N 0.0061 0.0033 'International Tables Vol C Tables 4.2.6.8 and 6.1.1.4'
S S 0.1246 0.1234 'International Tables Vol C Tables 4.2.6.8 and 6.1.1.4'
Gd Gd -0.1653 3.9035 'International Tables Vol C Tables 4.2.6.8 and 6.1.1.4'

loop_
_geom_angle_atom_site_label_1
_geom_angle_atom_site_label_2
_geom_angle_atom_site_label_3
_geom_angle
_geom_angle_site_symmetry_1
_geom_angle_site_symmetry_3
O6 Gd1 O1 80.1(4) 1_545 .
O6 Gd1 O2 156.2(4) 1_545 5_666
O1 Gd1 O2 102.8(3) . 5_666
O6 Gd1 O5 107.3(3) 1_545 .
O1 Gd1 O5 147.3(3) . .
O2 Gd1 O5 83.3(3) 5_666 .
O6 Gd1 O7 76.9(4) 1_545 .
O1 Gd1 O7 138.8(4) . .
O2 Gd1 O7 86.4(3) 5_666 .
O5 Gd1 O7 73.0(3) . .
O6 Gd1 O8 82.6(3) 1_545 .
O1 Gd1 O8 74.9(3) . .
O2 Gd1 O8 75.6(4) 5_666 .
O5 Gd1 O8 136.9(3) . .
O7 Gd1 O8 68.6(3) . .
O6 Gd1 O3 77.9(3) 1_545 4_656
O1 Gd1 O3 78.3(3) . 4_656
O2 Gd1 O3 125.9(3) 5_666 4_656
O5 Gd1 O3 72.5(3) . 4_656
O7 Gd1 O3 128.2(3) . 4_656
O8 Gd1 O3 149.1(4) . 4_656
O6 Gd1 O4 127.2(4) 1_545 4_656
O1 Gd1 O4 72.9(4) . 4_656
O2 Gd1 O4 75.2(3) 5_666 4_656
O5 Gd1 O4 77.8(3) . 4_656
O7 Gd1 O4 147.1(3) . 4_656
O8 Gd1 O4 129.8(3) . 4_656
O3 Gd1 O4 53.0(3) 4_656 4_656
O6 Gd1 C2 102.5(4) 1_545 4_656
O1 Gd1 C2 73.4(4) . 4_656
O2 Gd1 C2 100.8(4) 5_666 4_656
O5 Gd1 C2 73.9(4) . 4_656
O7 Gd1 C2 145.0(4) . 4_656
O8 Gd1 C2 146.4(4) . 4_656
O3 Gd1 C2 26.5(3) 4_656 4_656
O4 Gd1 C2 26.5(3) 4_656 4_656
O6 Gd1' O7 99.6(10) 1_545 .
O6 Gd1' O1 93.1(8) 1_545 .
O7 Gd1' O1 141.5(8) . .
O6 Gd1' O3 94.0(8) 1_545 4_656
O7 Gd1' O3 138.3(7) . 4_656
O1 Gd1' O3 75.9(5) . 4_656
O6 Gd1' O8 98.6(9) 1_545 .
O7 Gd1' O8 70.5(5) . .
O1 Gd1' O8 71.7(5) . .
O3 Gd1' O8 145.7(9) 4_656 .
O6 Gd1' O5 128.7(10) 1_545 .
O7 Gd1' O5 71.8(5) . .
O1 Gd1' O5 125.6(9) . .
O3 Gd1' O5 68.9(5) 4_656 .
O8 Gd1' O5 123.1(8) . .
O6 Gd1' C12 16.0(6) 1_545 1_545
O7 Gd1' C12 87.1(7) . 1_545
O1 Gd1' C12 109.1(7) . 1_545
O3 Gd1' C12 97.0(7) 4_656 1_545
O8 Gd1' C12 103.8(7) . 1_545
O5 Gd1' C12 115.1(7) . 1_545
O6 Gd1' Gd1' 57.7(7) 1_545 2_656
O7 Gd1' Gd1' 76.6(6) . 2_656
O1 Gd1' Gd1' 138.9(7) . 2_656
O3 Gd1' Gd1' 78.0(6) 4_656 2_656
O8 Gd1' Gd1' 135.2(7) . 2_656
O5 Gd1' Gd1' 71.2(5) . 2_656
C12 Gd1' Gd1' 44.1(4) 1_545 2_656
O6 Gd1' H7C 81.0 1_545 .
O7 Gd1' H7C 22.1 . .
O1 Gd1' H7C 154.8 . .
O3 Gd1' H7C 128.7 4_656 .
O8 Gd1' H7C 84.9 . .
O5 Gd1' H7C 75.1 . .
C12 Gd1' H7C 66.8 1_545 .
Gd1' Gd1' H7C 56.2 2_656 .
C1 O1 Gd1 156.2(9) . .
C1 O1 Gd1' 163.4(10) . .
C1 O2 Gd1 142.6(10) . 5_666
C2 O3 Gd1' 110.3(10) . 4_646
C2 O3 Gd1 92.8(8) . 4_646
C2 O4 Gd1 92.5(8) . 4_646
C11 O5 Gd1 148.9(9) . .
C11 O5 Gd1' 133.5(10) . .
C12 O6 Gd1' 144.4(12) . 1_565
C12 O6 Gd1 149.9(10) . 1_565
Gd1' O7 H7B 134.6 . .
Gd1 O7 H7B 128.4 . .
Gd1' O7 H7C 73.0 . .
Gd1 O7 H7C 89.9 . .
H7B O7 H7C 93.9 . .
Gd1 O8 H8B 128.1 . .
Gd1' O8 H8B 125.1 . .
Gd1 O8 H8C 105.7 . .
Gd1' O8 H8C 123.1 . .
H8B O8 H8C 90.1 . .
C3 S1 C6 84.5(8) . .
C7 S2 C6 85.1(8) . .
C14 S3 C19 161(5) 2_656 2_656
C14 S3 C13 47(4) 2_656 .
C19 S3 C13 143.1(15) 2_656 .
C19 S3 C15 126(10) 2_656 2_656
C13 S3 C15 90(10) . 2_656
C19 S3 C16 131(10) 2_656 .
C13 S3 C16 85(10) . .
C18 S4 C20 159(6) 2_656 2_656
C18 S4 C17 49(6) 2_656 .
C20 S4 C17 150.8(15) 2_656 .
C20 S4 C15 118(10) 2_656 2_656
C17 S4 C15 91(10) . 2_656
C20 S4 C16 124(10) 2_656 .
C17 S4 C16 85(10) . .
C5 S1' C3 84.3(11) . .
C7 S2' C5 84.0(12) . .
O1 C1 O2 125.3(12) . .
O1 C1 C3 116.1(12) . .
O2 C1 C3 118.6(11) . .
O3 C2 O4 121.8(11) . .
O3 C2 C7 122.4(13) . .
O4 C2 C7 115.8(12) . .
O3 C2 Gd1 60.8(6) . 4_646
O4 C2 Gd1 61.0(6) . 4_646
C7 C2 Gd1 176.5(10) . 4_646
C4 C3 C4' 100(4) . .
C4 C3 C1 129(3) . .
C4' C3 C1 130(3) . .
C4 C3 S1 116(3) . .
C1 C3 S1 114.8(10) . .
C4' C3 S1' 116(3) . .
C1 C3 S1' 113.5(12) . .
S1 C3 S1' 131.5(11) . .
C9 C4 C3 128(7) . .
C9 C4 C5 116(7) . .
C3 C4 C5 116(3) . .
C4 C5 C8 153(4) . .
C4 C5 C6 104(3) . .
C8 C5 C6 104(3) . .
C8 C5 S1' 136(3) . .
C6 C5 S1' 119.9(15) . .
C4 C5 S2' 136(3) . .
C6 C5 S2' 120.4(15) . .
S1' C5 S2' 119.7(16) . .
C4' C6 C8' 150(5) . .
C4' C6 C5 105(3) . .
C8' C6 C5 105(4) . .
C8' C6 S1 136(3) . .
C5 C6 S1 119.6(12) . .
C4' C6 S2 136(3) . .
C5 C6 S2 119.0(12) . .
S1 C6 S2 121.3(11) . .
C8 C7 C8' 100(4) . .
C8 C7 C2 128(2) . .
C8' C7 C2 133(3) . .
C8 C7 S2 115(2) . .
C2 C7 S2 116.9(11) . .
C8' C7 S2' 116(3) . .
C2 C7 S2' 111.7(12) . .
S2 C7 S2' 131.4(11) . .
C10 C8 C7 132(6) . .
C10 C8 C5 112(6) . .
C7 C8 C5 117(3) . .
C4 C9 H9A 109.5 . .
C4 C9 H9B 109.5 . .
H9A C9 H9B 109.5 . .
C4 C9 H9C 109.5 . .
H9A C9 H9C 109.5 . .
H9B C9 H9C 109.5 . .
C8 C10 H10A 109.5 . .
C8 C10 H10B 109.5 . .
H10A C10 H10B 109.5 . .
C8 C10 H10C 109.5 . .
H10A C10 H10C 109.5 . .
H10B C10 H10C 109.5 . .
C3 C4' C6 114(5) . .
C3 C4' C9' 133(6) . .
C6 C4' C9' 113(6) . .
C7 C8' C6 115(5) . .
C7 C8' C10' 132(6) . .
C6 C8' C10' 113(6) . .
C4' C9' H9'1 109.5 . .
C4' C9' H9'2 109.5 . .
H9'1 C9' H9'2 109.5 . .
C4' C9' H9'3 109.5 . .
H9'1 C9' H9'3 109.5 . .
H9'2 C9' H9'3 109.5 . .
C8' C10' H10D 109.5 . .
C8' C10' H10E 109.5 . .
H10D C10' H10E 109.5 . .
C8' C10' H10F 109.5 . .
H10D C10' H10F 109.5 . .
H10E C10' H10F 109.5 . .
O5 C11 O5 127.1(16) . 2_656
O5 C11 C13 116.4(8) . .
O5 C11 C13 116.4(8) 2_656 .
O6 C12 O6 125.3(17) 2_656 .
O6 C12 C17 117.3(9) 2_656 .
O6 C12 C17 117.3(9) . .
C17 C12 Gd1' 134.1(4) . 1_565
O6 C12 Gd1' 107.7(11) . 2_666
C17 C12 Gd1' 134.1(4) . 2_666
Gd1' C12 Gd1' 91.9(8) 1_565 2_666
C14 C13 C14 97(3) 2_656 .
C14 C13 C11 131.7(14) 2_656 .
C14 C13 C11 131.7(14) . .
C11 C13 S3 115.6(6) . .
C14 C13 S3 112.5(17) 2_656 2_656
C11 C13 S3 115.6(6) . 2_656
S3 C13 S3 128.7(11) . 2_656
S3 C14 C15 120(10) 2_656 .
S3 C14 C13 117(5) 2_656 .
C15 C14 C13 121(10) . .
S3 C14 C16 125(10) 2_656 2_656
C13 C14 C16 115(10) . 2_656
C15 C14 C19 114(10) . .
C13 C14 C19 124(2) . .
C16 C14 C19 121(10) 2_656 .
C14 C15 C16 102(10) . .
C16 C15 C18 99(10) . .
C14 C15 C15 100(10) . 2_656
C18 C15 C15 100(10) . 2_656
C16 C15 S3 118(10) . 2_656
C15 C15 S3 115(10) 2_656 2_656
C16 C15 S4 98(10) 2_656 2_656
C16 C15 S4 112(7) . 2_656
C15 C15 S4 114(10) 2_656 2_656
C16 C16 C18 108(10) 2_656 2_656
C15 C16 C18 110(10) . 2_656
C16 C16 C14 106(10) 2_656 2_656
C15 C16 C14 105(10) . 2_656
C16 C16 S4 119(10) 2_656 .
C15 C16 S4 121(6) . .
C14 C16 S4 133(10) 2_656 .
C15 C16 S3 119(10) . .
C18 C16 S3 132(10) 2_656 .
S4 C16 S3 120(10) . .
C18 C17 C18 99(3) 2_656 .
C18 C17 C12 130.5(15) 2_656 .
C18 C17 C12 130.5(15) . .
C12 C17 S4 115.1(6) . .
C18 C17 S4 114.4(19) 2_656 2_656
C12 C17 S4 115.1(6) . 2_656
S4 C17 S4 129.9(12) . 2_656
S4 C18 C17 115(6) 2_656 .
S4 C18 C15 124(10) 2_656 .
C17 C18 C15 120(10) . .
S4 C18 C16 132(10) 2_656 2_656
C17 C18 C16 113(10) . 2_656
C17 C18 C20 129(3) . .
C15 C18 C20 111(10) . .
C16 C18 C20 118(10) 2_656 .
S3 C19 H19A 104.4 2_656 .
C14 C19 H19A 107.8 . .
S3 C19 H19B 114.3 2_656 .
C14 C19 H19B 108.1 . .
H19A C19 H19B 109.6 . .
S3 C19 H19C 109.8 2_656 .
C14 C19 H19C 112.7 . .
H19A C19 H19C 109.4 . .
H19B C19 H19C 109.2 . .
S4 C20 H20A 113.8 2_656 .
C18 C20 H20A 109.5 . .
S4 C20 H20B 111.0 2_656 .
C18 C20 H20B 109.5 . .
H20A C20 H20B 109.2 . .
S4 C20 H20C 103.6 2_656 .
C18 C20 H20C 109.7 . .
H20A C20 H20C 109.4 . .
H20B C20 H20C 109.6 . .

loop_
_geom_bond_atom_site_label_1
_geom_bond_atom_site_label_2
_geom_bond_distance
_geom_bond_site_symmetry_2
Gd1 O6 2.298(9) 1_545
Gd1 O1 2.326(8) .
Gd1 O2 2.332(9) 5_666
Gd1 O5 2.367(9) .
Gd1 O7 2.476(9) .
Gd1 O8 2.498(8) .
Gd1 O3 2.505(8) 4_656
Gd1 O4 2.509(8) 4_656
Gd1 C2 2.866(13) 4_656
Gd1' O6 1.54(2) 1_545
Gd1' O7 2.297(16) .
Gd1' O1 2.464(17) .
Gd1' O3 2.497(16) 4_656
Gd1' O8 2.548(17) .
Gd1' O5 2.598(19) .
Gd1' C12 2.68(3) 1_545
Gd1' Gd1' 3.85(4) 2_656
Gd1' H7C 2.2056 .
O1 C1 1.250(14) .
O2 C1 1.255(14) .
O2 Gd1 2.332(9) 5_666
O3 C2 1.278(16) .
O3 Gd1' 2.497(16) 4_646
O3 Gd1 2.505(8) 4_646
O4 C2 1.281(15) .
O4 Gd1 2.509(8) 4_646
O5 C11 1.239(11) .
O6 C12 1.270(12) .
O6 Gd1' 1.54(2) 1_565
O6 Gd1 2.298(9) 1_565
O7 H7B 0.8617 .
O7 H7C 0.8660 .
O8 H8B 0.8628 .
O8 H8C 0.8655 .
S1 C3 1.769(16) .
S1 C6 1.815(17) .
S2 C7 1.764(17) .
S2 C6 1.818(17) .
S3 C14 0.55(3) 2_656
S3 C19 1.10(2) 2_656
S3 C13 1.710(10) .
S3 C15 1.71(13) 2_656
S3 C16 1.8(2) .
S4 C18 0.49(4) 2_656
S4 C20 1.12(2) 2_656
S4 C17 1.663(11) .
S4 C15 1.7(4) 2_656
S4 C16 1.8(5) .
S1' C5 1.80(3) .
S1' C3 1.80(3) .
S2' C7 1.81(3) .
S2' C5 1.81(3) .
C1 C3 1.473(17) .
C2 C7 1.460(18) .
C2 Gd1 2.866(13) 4_646
C3 C4 1.42(8) .
C3 C4' 1.42(9) .
C4 C9 1.36(6) .
C4 C5 1.43(8) .
C5 C8 1.44(7) .
C5 C6 1.46(2) .
C6 C4' 1.44(7) .
C6 C8' 1.45(8) .
C7 C8 1.41(7) .
C7 C8' 1.42(8) .
C8 C10 1.40(6) .
C9 H9A 0.9600 .
C9 H9B 0.9600 .
C9 H9C 0.9600 .
C10 H10A 0.9600 .
C10 H10B 0.9600 .
C10 H10C 0.9600 .
C4' C9' 1.50(9) .
C8' C10' 1.50(10) .
C9' H9'1 0.9600 .
C9' H9'2 0.9600 .
C9' H9'3 0.9600 .
C10' H10D 0.9600 .
C10' H10E 0.9600 .
C10' H10F 0.9600 .
C11 O5 1.239(11) 2_656
C11 C13 1.51(2) .
C12 O6 1.270(12) 2_656
C12 C17 1.50(2) .
C12 Gd1' 2.68(3) 1_565
C12 Gd1' 2.68(3) 2_666
C13 C14 1.39(4) 2_656
C13 C14 1.39(4) .
C13 S3 1.710(10) 2_656
C14 S3 0.55(3) 2_656
C14 C15 1.37(8) .
C14 C16 1.46(8) 2_656
C14 C19 1.63(3) .
C15 C16 0.2(14) 2_656
C15 C16 1.41(3) .
C15 C18 1.4(3) .
C15 C15 1.6(14) 2_656
C15 S3 1.71(13) 2_656
C15 S4 1.7(4) 2_656
C16 C15 0.2(14) 2_656
C16 C16 1.2(13) 2_656
C16 C18 1.4(4) 2_656
C16 C14 1.46(8) 2_656
C17 C18 1.39(5) 2_656
C17 C18 1.39(5) .
C17 S4 1.663(11) 2_656
C18 S4 0.49(4) 2_656
C18 C16 1.4(4) 2_656
C18 C20 1.59(4) .
C19 S3 1.10(2) 2_656
C19 H19A 0.9738 .
C19 H19B 0.9696 .
C19 H19C 0.9750 .
C20 S4 1.12(2) 2_656
C20 H20A 0.9746 .
C20 H20B 0.9697 .
C20 H20C 0.9738 .

loop_
_platon_squeeze_void_nr
_platon_squeeze_void_average_x
_platon_squeeze_void_average_y
_platon_squeeze_void_average_z
_platon_squeeze_void_volume
_platon_squeeze_void_count_electrons
1 0.250 -0.035 0.214 905.3 102.3
2 0.750 0.157 0.114 905.3 102.3
